data_4105776
loop_
_publ_author_name
'Guobi Chai'
'Shangze Wu'
'Chunling Fu'
'Shengming Ma'

_publ_section_title
;
 A Straightforward Synthesis of Cyclobutenones via a Tandem Michael
 Addition/Cyclization Reaction of 2,3-Allenoates with Organozincs
;
_journal_name_full 'Journal of the American Chemical Society'
_journal_page_first 3740
_journal_page_last 3743
_journal_paper_doi 10.1021/ja1108694
_journal_volume 133
_journal_year 2011
_chemical_formula_sum 'C18 H16 O'
_chemical_formula_weight 248.31
_chemical_name_systematic
; 
 ? 
;
_space_group_IT_number 14
_symmetry_cell_setting monoclinic
_symmetry_space_group_name_Hall '-P 2yn'
_symmetry_space_group_name_H-M 'P 1 21/n 1'
_atom_sites_solution_hydrogens geom
_atom_sites_solution_primary direct
_atom_sites_solution_secondary difmap
_audit_creation_method SHELXL-97
_cell_angle_alpha 90.00
_cell_angle_beta 96.700(4)
_cell_angle_gamma 90.00
_cell_formula_units_Z 4
_cell_length_a 9.0113(12)
_cell_length_b 9.5129(12)
_cell_length_c 16.236(2)
_cell_measurement_temperature 296(2)
_cell_volume 1382.3(3)
_computing_structure_refinement 'SHELXL-97 (Sheldrick, 1997)'
_computing_structure_solution 'SHELXS-97 (Sheldrick, 1990)'
_diffrn_ambient_temperature 296(2)
_diffrn_measured_fraction_theta_full 0.998
_diffrn_measured_fraction_theta_max 0.998
_diffrn_radiation_monochromator graphite
_diffrn_radiation_source 'fine-focus sealed tube'
_diffrn_radiation_type MoK\a
_diffrn_radiation_wavelength 0.71073
_diffrn_reflns_av_R_equivalents 0.0222
_diffrn_reflns_av_sigmaI/netI 0.0138
_diffrn_reflns_limit_h_max 10
_diffrn_reflns_limit_h_min -10
_diffrn_reflns_limit_k_max 11
_diffrn_reflns_limit_k_min -10
_diffrn_reflns_limit_l_max 19
_diffrn_reflns_limit_l_min -19
_diffrn_reflns_number 15462
_diffrn_reflns_theta_full 25.00
_diffrn_reflns_theta_max 25.00
_diffrn_reflns_theta_min 2.47
_exptl_absorpt_coefficient_mu 0.072
_exptl_absorpt_correction_T_max 1
_exptl_absorpt_correction_T_min 0.792690
_exptl_absorpt_correction_type multi-scan
_exptl_crystal_colour colorless
_exptl_crystal_density_diffrn 1.193
_exptl_crystal_description block
_exptl_crystal_F_000 528
_exptl_crystal_size_max 0.512
_exptl_crystal_size_mid 0.451
_exptl_crystal_size_min 0.292
_refine_diff_density_max 0.188
_refine_diff_density_min -0.165
_refine_diff_density_rms 0.034
_refine_ls_extinction_method none
_refine_ls_goodness_of_fit_ref 1.057
_refine_ls_hydrogen_treatment constr
_refine_ls_matrix_type full
_refine_ls_number_parameters 172
_refine_ls_number_reflns 2435
_refine_ls_number_restraints 0
_refine_ls_restrained_S_all 1.057
_refine_ls_R_factor_all 0.0432
_refine_ls_R_factor_gt 0.0386
_refine_ls_shift/su_max 0.000
_refine_ls_shift/su_mean 0.000
_refine_ls_structure_factor_coef Fsqd
_refine_ls_weighting_details 'calc w=1/[\s^2^(Fo^2^)+(0.0584P)^2^+0.3343P] where P=(Fo^2^+2Fc^2^)/3'
_refine_ls_weighting_scheme calc
_refine_ls_wR_factor_gt 0.1060
_refine_ls_wR_factor_ref 0.1129
_reflns_number_gt 2163
_reflns_number_total 2435
_reflns_threshold_expression >2sigma(I)
_cod_data_source_file ja1108694_si_002.cif
_cod_data_source_block z
_cod_database_code 4105776

loop_
_symmetry_equiv_pos_as_xyz
'x, y, z'
'-x+1/2, y+1/2, -z+1/2'
'-x, -y, -z'
'x-1/2, -y-1/2, z-1/2'

loop_
_atom_site_label
_atom_site_type_symbol
_atom_site_fract_x
_atom_site_fract_y
_atom_site_fract_z
_atom_site_U_iso_or_equiv
_atom_site_adp_type
_atom_site_occupancy
_atom_site_symmetry_multiplicity
_atom_site_calc_flag
_atom_site_refinement_flags
O1 O 0.39664(16) 0.70383(11) 0.15493(7) 0.0681(4) Uani 1 1 d .
C6 C 0.30849(14) 0.78822(13) -0.04284(8) 0.0381(3) Uani 1 1 d .
C10 C 0.27257(13) 0.99074(13) 0.06531(8) 0.0374(3) Uani 1 1 d .
C11 C 0.23259(13) 1.12728(13) 0.02854(8) 0.0385(3) Uani 1 1 d .
C7 C 0.30809(14) 0.86105(13) 0.03696(8) 0.0389(3) Uani 1 1 d .
C16 C 0.24243(17) 1.15661(15) -0.05486(9) 0.0485(3) Uani 1 1 d .
H16A H 0.2714 1.0862 -0.0894 0.058 Uiso 1 1 calc R
C9 C 0.29922(15) 0.95172(14) 0.15808(8) 0.0421(3) Uani 1 1 d .
C5 C 0.41669(15) 0.68630(14) -0.05158(8) 0.0430(3) Uani 1 1 d .
H5A H 0.4893 0.6671 -0.0075 0.052 Uiso 1 1 calc R
C1 C 0.19930(15) 0.81226(15) -0.10918(9) 0.0457(3) Uani 1 1 d .
H1A H 0.1249 0.8784 -0.1041 0.055 Uiso 1 1 calc R
C12 C 0.19054(16) 1.23584(15) 0.07861(9) 0.0477(3) Uani 1 1 d .
H12A H 0.1834 1.2188 0.1344 0.057 Uiso 1 1 calc R
C8 C 0.34610(16) 0.81010(14) 0.12246(9) 0.0446(3) Uani 1 1 d .
C3 C 0.30927(19) 0.64034(17) -0.19052(9) 0.0558(4) Uani 1 1 d .
H3A H 0.3101 0.5918 -0.2402 0.067 Uiso 1 1 calc R
C4 C 0.41710(17) 0.61339(15) -0.12529(9) 0.0502(4) Uani 1 1 d .
H4A H 0.4903 0.5462 -0.1307 0.060 Uiso 1 1 calc R
C14 C 0.16779(17) 1.39489(16) -0.03624(10) 0.0563(4) Uani 1 1 d .
H14A H 0.1454 1.4839 -0.0580 0.068 Uiso 1 1 calc R
C13 C 0.15927(18) 1.36847(16) 0.04638(10) 0.0570(4) Uani 1 1 d .
H13A H 0.1324 1.4401 0.0807 0.068 Uiso 1 1 calc R
C2 C 0.20012(18) 0.73900(17) -0.18254(9) 0.0543(4) Uani 1 1 d .
H2A H 0.1269 0.7563 -0.2266 0.065 Uiso 1 1 calc R
C15 C 0.20961(19) 1.28920(16) -0.08672(10) 0.0561(4) Uani 1 1 d .
H15A H 0.2158 1.3071 -0.1425 0.067 Uiso 1 1 calc R
C18 C 0.42509(19) 1.02878(17) 0.21036(10) 0.0584(4) Uani 1 1 d .
H18A H 0.3878 1.1155 0.2301 0.088 Uiso 1 1 calc R
H18B H 0.5042 1.0482 0.1772 0.088 Uiso 1 1 calc R
H18C H 0.4626 0.9712 0.2567 0.088 Uiso 1 1 calc R
C17 C 0.15907(19) 0.93812(18) 0.20208(10) 0.0589(4) Uani 1 1 d .
H17A H 0.1339 1.0283 0.2231 0.088 Uiso 1 1 calc R
H17B H 0.1775 0.8729 0.2472 0.088 Uiso 1 1 calc R
H17C H 0.0778 0.9047 0.1636 0.088 Uiso 1 1 calc R

loop_
_atom_site_aniso_label
_atom_site_aniso_U_11
_atom_site_aniso_U_22
_atom_site_aniso_U_33
_atom_site_aniso_U_23
_atom_site_aniso_U_13
_atom_site_aniso_U_12
O1 0.1059(9) 0.0445(6) 0.0526(7) 0.0078(5) 0.0033(6) 0.0231(6)
C6 0.0431(7) 0.0334(6) 0.0379(7) -0.0017(5) 0.0053(5) -0.0032(5)
C10 0.0396(6) 0.0365(7) 0.0361(7) -0.0001(5) 0.0038(5) 0.0007(5)
C11 0.0379(6) 0.0353(7) 0.0419(7) 0.0016(5) 0.0029(5) -0.0002(5)
C7 0.0429(7) 0.0347(7) 0.0388(7) -0.0003(5) 0.0027(5) 0.0011(5)
C16 0.0629(9) 0.0408(7) 0.0415(8) -0.0003(6) 0.0055(6) -0.0014(6)
C9 0.0551(8) 0.0359(7) 0.0352(7) 0.0015(5) 0.0047(6) 0.0055(6)
C5 0.0446(7) 0.0390(7) 0.0453(8) -0.0010(6) 0.0040(6) 0.0006(5)
C1 0.0458(7) 0.0422(7) 0.0476(8) -0.0022(6) -0.0008(6) 0.0004(6)
C12 0.0538(8) 0.0425(7) 0.0481(8) 0.0019(6) 0.0113(6) 0.0076(6)
C8 0.0551(8) 0.0356(7) 0.0426(7) 0.0018(6) 0.0038(6) 0.0039(6)
C3 0.0768(10) 0.0501(9) 0.0418(8) -0.0119(7) 0.0122(7) -0.0114(7)
C4 0.0582(8) 0.0410(8) 0.0539(9) -0.0068(6) 0.0175(7) 0.0001(6)
C14 0.0550(8) 0.0409(8) 0.0726(11) 0.0152(7) 0.0057(7) 0.0063(6)
C13 0.0629(9) 0.0402(8) 0.0701(10) 0.0014(7) 0.0174(8) 0.0127(7)
C2 0.0627(9) 0.0537(9) 0.0433(8) -0.0022(7) -0.0071(7) -0.0090(7)
C15 0.0712(10) 0.0491(9) 0.0471(8) 0.0119(7) 0.0035(7) -0.0030(7)
C18 0.0716(10) 0.0524(9) 0.0478(9) -0.0051(7) -0.0077(7) 0.0062(7)
C17 0.0741(10) 0.0552(9) 0.0509(9) 0.0070(7) 0.0213(7) 0.0066(8)

loop_
_atom_type_symbol
_atom_type_description
_atom_type_scat_dispersion_real
_atom_type_scat_dispersion_imag
_atom_type_scat_source
C C 0.0033 0.0016 'International Tables Vol C Tables 4.2.6.8 and 6.1.1.4'
H H 0.0000 0.0000 'International Tables Vol C Tables 4.2.6.8 and 6.1.1.4'
O O 0.0106 0.0060 'International Tables Vol C Tables 4.2.6.8 and 6.1.1.4'

loop_
_geom_angle_atom_site_label_1
_geom_angle_atom_site_label_2
_geom_angle_atom_site_label_3
_geom_angle
C1 C6 C5 118.40(12)
C1 C6 C7 122.08(12)
C5 C6 C7 119.43(12)
C7 C10 C11 136.27(12)
C7 C10 C9 95.49(10)
C11 C10 C9 128.13(11)
C7 C10 C8 46.58(8)
C11 C10 C8 174.37(10)
C9 C10 C8 48.99(7)
C12 C11 C16 118.04(12)
C12 C11 C10 119.51(12)
C16 C11 C10 122.35(12)
C10 C7 C6 138.31(12)
C10 C7 C8 91.00(10)
C6 C7 C8 130.67(12)
C15 C16 C11 120.70(14)
C15 C16 H16A 119.7
C11 C16 H16A 119.7
C18 C9 C17 112.50(12)
C18 C9 C10 116.70(12)
C17 C9 C10 115.73(12)
C18 C9 C8 114.22(12)
C17 C9 C8 112.25(12)
C10 C9 C8 82.10(9)
C4 C5 C6 120.62(13)
C4 C5 H5A 119.7
C6 C5 H5A 119.7
C2 C1 C6 120.71(13)
C2 C1 H1A 119.6
C6 C1 H1A 119.6
C13 C12 C11 120.85(14)
C13 C12 H12A 119.6
C11 C12 H12A 119.6
O1 C8 C7 136.32(13)
O1 C8 C9 132.38(13)
C7 C8 C9 91.27(10)
O1 C8 C10 176.69(14)
C7 C8 C10 42.42(7)
C9 C8 C10 48.92(7)
C4 C3 C2 120.19(13)
C4 C3 H3A 119.9
C2 C3 H3A 119.9
C3 C4 C5 119.98(14)
C3 C4 H4A 120.0
C5 C4 H4A 120.0
C13 C14 C15 119.81(14)
C13 C14 H14A 120.1
C15 C14 H14A 120.1
C14 C13 C12 120.24(14)
C14 C13 H13A 119.9
C12 C13 H13A 119.9
C3 C2 C1 120.08(14)
C3 C2 H2A 120.0
C1 C2 H2A 120.0
C14 C15 C16 120.33(14)
C14 C15 H15A 119.8
C16 C15 H15A 119.8
C9 C18 H18A 109.5
C9 C18 H18B 109.5
H18A C18 H18B 109.5
C9 C18 H18C 109.5
H18A C18 H18C 109.5
H18B C18 H18C 109.5
C9 C17 H17A 109.5
C9 C17 H17B 109.5
H17A C17 H17B 109.5
C9 C17 H17C 109.5
H17A C17 H17C 109.5
H17B C17 H17C 109.5

loop_
_geom_bond_atom_site_label_1
_geom_bond_atom_site_label_2
_geom_bond_distance
O1 C8 1.2048(17)
C6 C1 1.3904(18)
C6 C5 1.3939(18)
C6 C7 1.4696(18)
C10 C7 1.3678(18)
C10 C11 1.4571(18)
C10 C9 1.5427(18)
C10 C8 2.0271(19)
C11 C12 1.3938(19)
C11 C16 1.3956(19)
C7 C8 1.4725(18)
C16 C15 1.382(2)
C16 H16A 0.9300
C9 C18 1.523(2)
C9 C17 1.527(2)
C9 C8 1.5443(18)
C5 C4 1.3835(19)
C5 H5A 0.9300
C1 C2 1.381(2)
C1 H1A 0.9300
C12 C13 1.382(2)
C12 H12A 0.9300
C3 C4 1.375(2)
C3 C2 1.377(2)
C3 H3A 0.9300
C4 H4A 0.9300
C14 C13 1.376(2)
C14 C15 1.377(2)
C14 H14A 0.9300
C13 H13A 0.9300
C2 H2A 0.9300
C15 H15A 0.9300
C18 H18A 0.9600
C18 H18B 0.9600
C18 H18C 0.9600
C17 H17A 0.9600
C17 H17B 0.9600
C17 H17C 0.9600

loop_
_geom_torsion_atom_site_label_1
_geom_torsion_atom_site_label_2
_geom_torsion_atom_site_label_3
_geom_torsion_atom_site_label_4
_geom_torsion
C7 C10 C11 C12 174.53(14)
C9 C10 C11 C12 -10.4(2)
C8 C10 C11 C12 -67.6(11)
C7 C10 C11 C16 -9.0(2)
C9 C10 C11 C16 166.03(13)
C8 C10 C11 C16 108.8(11)
C11 C10 C7 C6 -8.7(3)
C9 C10 C7 C6 175.19(16)
C8 C10 C7 C6 178.2(2)
C11 C10 C7 C8 173.14(15)
C9 C10 C7 C8 -2.97(11)
C1 C6 C7 C10 -35.9(2)
C5 C6 C7 C10 147.51(16)
C1 C6 C7 C8 141.66(15)
C5 C6 C7 C8 -34.9(2)
C12 C11 C16 C15 -0.7(2)
C10 C11 C16 C15 -177.22(13)
C7 C10 C9 C18 116.05(13)
C11 C10 C9 C18 -60.54(18)
C8 C10 C9 C18 113.19(14)
C7 C10 C9 C17 -108.08(13)
C11 C10 C9 C17 75.34(17)
C8 C10 C9 C17 -110.94(14)
C7 C10 C9 C8 2.86(10)
C11 C10 C9 C8 -173.72(13)
C1 C6 C5 C4 1.5(2)
C7 C6 C5 C4 178.20(12)
C5 C6 C1 C2 -1.4(2)
C7 C6 C1 C2 -178.00(13)
C16 C11 C12 C13 0.1(2)
C10 C11 C12 C13 176.72(13)
C10 C7 C8 O1 -175.52(19)
C6 C7 C8 O1 6.1(3)
C10 C7 C8 C9 2.96(11)
C6 C7 C8 C9 -175.43(13)
C6 C7 C8 C10 -178.39(19)
C18 C9 C8 O1 60.1(2)
C17 C9 C8 O1 -69.5(2)
C10 C9 C8 O1 175.93(18)
C18 C9 C8 C7 -118.43(13)
C17 C9 C8 C7 111.98(12)
C10 C9 C8 C7 -2.65(10)
C18 C9 C8 C10 -115.78(14)
C17 C9 C8 C10 114.62(13)
C7 C10 C8 O1 69(2)
C11 C10 C8 O1 -53(3)
C9 C10 C8 O1 -115(2)
C11 C10 C8 C7 -122.7(11)
C9 C10 C8 C7 176.08(14)
C7 C10 C8 C9 -176.08(14)
C11 C10 C8 C9 61.2(11)
C2 C3 C4 C5 -0.5(2)
C6 C5 C4 C3 -0.6(2)
C15 C14 C13 C12 -0.9(2)
C11 C12 C13 C14 0.7(2)
C4 C3 C2 C1 0.6(2)
C6 C1 C2 C3 0.4(2)
C13 C14 C15 C16 0.3(2)
C11 C16 C15 C14 0.5(2)

loop_
_cod_related_entry_id
_cod_related_entry_database
_cod_related_entry_code
1 ChemSpider 21415109
